data_4325988
loop_
_publ_author_name
'Dongmei Li'
'Xiaohe Tian'
'Guiju Hu'
'Qiong Zhang'
'Peng Wang'
'Pingping Sun'
'Hongping Zhou'
'Xiangming Meng'
'Jiaxiang Yang'
'Jieying Wu'
'Baokang Jin'
'Shengyi Zhang'
'Xutang Tao'
'Yupeng Tian'

_publ_section_title
;
 Synthesis, Crystal Structures, Photophysical Properties, and Bioimaging
 of Living Cells of Bis-\b-Diketonate Phenothiazine Ligands and Its Cyclic
 Dinuclear Complexes
;
_journal_name_full 'Inorganic Chemistry'
_journal_page_first 7997
_journal_page_last 8006
_journal_paper_doi 10.1021/ic200150h
_journal_volume 50
_journal_year 2011
_chemical_formula_sum 'C94 H76 N8 O8 S2 Zn2'
_chemical_formula_weight 1640.49
_chemical_name_systematic
; 
 ? 
;
_space_group_IT_number 2
_symmetry_cell_setting triclinic
_symmetry_space_group_name_Hall '-P 1'
_symmetry_space_group_name_H-M 'P -1'
_atom_sites_solution_hydrogens geom
_atom_sites_solution_primary direct
_atom_sites_solution_secondary difmap
_audit_creation_method SHELXL-97
_cell_angle_alpha 100.918(5)
_cell_angle_beta 105.277(5)
_cell_angle_gamma 95.784(5)
_cell_formula_units_Z 1
_cell_length_a 11.092(5)
_cell_length_b 12.371(5)
_cell_length_c 15.530(5)
_cell_measurement_reflns_used 2569
_cell_measurement_temperature 293(2)
_cell_measurement_theta_max 21.10
_cell_measurement_theta_min 2.36
_cell_volume 1992.8(14)
_computing_cell_refinement 'Bruker SMART'
_computing_data_collection 'Bruker SMART'
_computing_data_reduction 'Bruker SAINT'
_computing_molecular_graphics 'Bruker SHELXTL'
_computing_publication_material 'Bruker SHELXTL'
_computing_structure_refinement 'Bruker SHELXTL'
_computing_structure_solution 'Bruker SHELXTL'
_diffrn_ambient_temperature 293(2)
_diffrn_measured_fraction_theta_full 0.984
_diffrn_measured_fraction_theta_max 0.984
_diffrn_measurement_device_type 'CCD area detector'
_diffrn_measurement_method 'phi and omega scans'
_diffrn_radiation_monochromator graphite
_diffrn_radiation_source 'sealed tube'
_diffrn_radiation_type MoK\a
_diffrn_radiation_wavelength 0.71069
_diffrn_reflns_av_R_equivalents 0.0474
_diffrn_reflns_av_sigmaI/netI 0.0799
_diffrn_reflns_limit_h_max 13
_diffrn_reflns_limit_h_min -13
_diffrn_reflns_limit_k_max 15
_diffrn_reflns_limit_k_min -15
_diffrn_reflns_limit_l_max 19
_diffrn_reflns_limit_l_min -19
_diffrn_reflns_number 16984
_diffrn_reflns_theta_full 26.07
_diffrn_reflns_theta_max 26.07
_diffrn_reflns_theta_min 2.36
_exptl_absorpt_coefficient_mu 0.719
_exptl_absorpt_correction_type none
_exptl_crystal_density_diffrn 1.367
_exptl_crystal_density_meas 0
_exptl_crystal_F_000 852
_refine_diff_density_max 0.693
_refine_diff_density_min -0.433
_refine_diff_density_rms 0.078
_refine_ls_extinction_method none
_refine_ls_goodness_of_fit_ref 0.925
_refine_ls_hydrogen_treatment mixed
_refine_ls_matrix_type full
_refine_ls_number_parameters 515
_refine_ls_number_reflns 7789
_refine_ls_number_restraints 0
_refine_ls_restrained_S_all 0.925
_refine_ls_R_factor_all 0.1081
_refine_ls_R_factor_gt 0.0577
_refine_ls_shift/su_max 0.000
_refine_ls_shift/su_mean 0.000
_refine_ls_structure_factor_coef Fsqd
_refine_ls_weighting_details 'calc w=1/[\s^2^(Fo^2^)+(0.1000P)^2^+0.0000P] where P=(Fo^2^+2Fc^2^)/3'
_refine_ls_weighting_scheme calc
_refine_ls_wR_factor_gt 0.1410
_refine_ls_wR_factor_ref 0.1720
_reflns_number_gt 4679
_reflns_number_total 7789
_reflns_threshold_expression >2sigma(I)
_cod_data_source_file ic200150h_si_003.cif
_cod_data_source_block zbc070831
_cod_original_sg_symbol_H-M 'P -1 '
_cod_database_code 4325988

loop_
_symmetry_equiv_pos_as_xyz
'x, y, z'
'-x, -y, -z'

loop_
_atom_site_label
_atom_site_type_symbol
_atom_site_fract_x
_atom_site_fract_y
_atom_site_fract_z
_atom_site_U_iso_or_equiv
_atom_site_adp_type
_atom_site_occupancy
_atom_site_symmetry_multiplicity
_atom_site_calc_flag
_atom_site_refinement_flags
Zn1 Zn 0.24634(4) 0.01379(4) -0.24179(3) 0.04128(18) Uani 1 1 d .
S1 S 0.37105(10) 0.46881(9) 0.11463(9) 0.0587(4) Uani 1 1 d .
N3 N 0.1238(3) 0.5001(2) 0.1653(2) 0.0425(8) Uani 1 1 d .
O3 O 0.5887(2) 0.8783(2) 0.21912(18) 0.0445(7) Uani 1 1 d .
O4 O 0.6953(3) 1.0915(2) 0.33775(18) 0.0446(7) Uani 1 1 d .
O1 O 0.0762(2) -0.0850(2) -0.25924(18) 0.0445(7) Uani 1 1 d .
C12 C 0.5806(4) 1.1674(3) 0.4358(3) 0.0433(10) Uani 1 1 d .
O2 O 0.2034(2) 0.1214(2) -0.14076(18) 0.0465(7) Uani 1 1 d .
N2 N 0.1437(3) 0.0950(3) -0.3505(2) 0.0482(9) Uani 1 1 d .
C20 C 0.2140(4) 0.2915(3) -0.0018(3) 0.0398(9) Uani 1 1 d .
H20 H 0.2829 0.2828 -0.0246 0.048 Uiso 1 1 calc R
C25 C 0.0048(4) 0.0252(3) -0.1450(3) 0.0451(10) Uani 1 1 d .
H25 H -0.0598 0.0275 -0.1171 0.054 Uiso 1 1 calc R
C8 C 0.3959(4) 0.7925(3) 0.2292(3) 0.0391(9) Uani 1 1 d .
C6 C 0.4153(4) 0.6905(3) 0.1842(3) 0.0388(9) Uani 1 1 d .
H6 H 0.4907 0.6864 0.1690 0.047 Uiso 1 1 calc R
C27 C -0.1219(4) -0.1559(3) -0.2471(3) 0.0388(9) Uani 1 1 d .
C10 C 0.4999(4) 0.9824(3) 0.3247(3) 0.0456(10) Uani 1 1 d .
H10 H 0.4294 0.9818 0.3465 0.055 Uiso 1 1 calc R
N1 N 0.3405(3) -0.0796(3) -0.1380(2) 0.0433(8) Uani 1 1 d .
C19 C 0.1179(4) 0.4038(3) 0.0984(3) 0.0391(9) Uani 1 1 d .
C22 C 0.1062(4) 0.2109(3) -0.0370(3) 0.0386(9) Uani 1 1 d .
C3 C 0.2109(4) 0.5968(3) 0.1815(3) 0.0401(9) Uani 1 1 d .
C7 C 0.2781(4) 0.7955(3) 0.2455(3) 0.0507(11) Uani 1 1 d .
H7 H 0.2599 0.8627 0.2736 0.061 Uiso 1 1 calc R
C26 C -0.0061(4) -0.0671(3) -0.2166(3) 0.0389(9) Uani 1 1 d .
C4 C 0.3268(4) 0.5946(3) 0.1610(3) 0.0386(9) Uani 1 1 d .
C24 C 0.1067(4) 0.1144(3) -0.1123(3) 0.0404(9) Uani 1 1 d .
C11 C 0.5948(4) 1.0765(3) 0.3619(3) 0.0415(10) Uani 1 1 d .
C21 C 0.0092(4) 0.3232(3) 0.0619(3) 0.0503(11) Uani 1 1 d .
H21 H -0.0617 0.3334 0.0820 0.060 Uiso 1 1 calc R
C23 C 0.0047(4) 0.2288(3) -0.0035(3) 0.0516(11) Uani 1 1 d .
H23 H -0.0686 0.1761 -0.0254 0.062 Uiso 1 1 calc R
C2 C 0.0206(4) 0.5052(3) 0.2089(3) 0.0468(10) Uani 1 1 d .
H2A H 0.0530 0.5547 0.2691 0.056 Uiso 1 1 calc R
H2B H -0.0048 0.4315 0.2173 0.056 Uiso 1 1 calc R
C18 C 0.2217(4) 0.3842(3) 0.0661(3) 0.0387(9) Uani 1 1 d .
C5 C 0.1882(4) 0.7009(3) 0.2209(3) 0.0480(11) Uani 1 1 d .
H5 H 0.1099 0.7068 0.2310 0.058 Uiso 1 1 calc R
C33 C 0.2827(4) -0.1243(4) -0.0854(3) 0.0547(12) Uani 1 1 d .
H33 H 0.1973 -0.1198 -0.0937 0.066 Uiso 1 1 calc R
C9 C 0.5017(4) 0.8896(3) 0.2579(3) 0.0389(9) Uani 1 1 d .
C37 C 0.4635(4) -0.0860(3) -0.1233(3) 0.0498(11) Uani 1 1 d .
H37 H 0.5062 -0.0550 -0.1590 0.060 Uiso 1 1 calc R
C35 C 0.4686(5) -0.1819(4) -0.0047(3) 0.0574(12) Uani 1 1 d .
H35 H 0.5118 -0.2156 0.0402 0.069 Uiso 1 1 calc R
C36 C 0.5301(4) -0.1359(4) -0.0583(3) 0.0563(12) Uani 1 1 d .
H36 H 0.6157 -0.1384 -0.0507 0.068 Uiso 1 1 calc R
C28 C -0.1208(4) -0.2533(3) -0.3066(3) 0.0534(11) Uani 1 1 d .
H28 H -0.0489 -0.2633 -0.3254 0.064 Uiso 1 1 calc R
N4 N 0.1120(4) 0.5826(4) 0.6266(3) 0.0784(13) Uani 1 1 d .
C32 C -0.3329(5) -0.3241(4) -0.3131(3) 0.0656(14) Uani 1 1 d .
H32 H -0.4033 -0.3799 -0.3353 0.079 Uiso 1 1 calc R
C39 C 0.1078(5) 0.1300(4) -0.4998(3) 0.0663(14) Uani 1 1 d .
H39 H 0.1348 0.1266 -0.5520 0.080 Uiso 1 1 calc R
C13 C 0.6670(5) 1.2640(3) 0.4632(3) 0.0615(13) Uani 1 1 d .
H13 H 0.7323 1.2706 0.4364 0.074 Uiso 1 1 calc R
C1 C -0.0954(4) 0.5448(4) 0.1559(3) 0.0649(13) Uani 1 1 d .
H1A H -0.0713 0.6168 0.1454 0.097 Uiso 1 1 calc R
H1B H -0.1555 0.5498 0.1904 0.097 Uiso 1 1 calc R
H1C H -0.1329 0.4928 0.0981 0.097 Uiso 1 1 calc R
C31 C -0.3343(4) -0.2284(4) -0.2543(4) 0.0713(15) Uani 1 1 d .
H31 H -0.4065 -0.2190 -0.2358 0.086 Uiso 1 1 calc R
C16 C 0.4797(5) 1.2485(4) 0.5464(4) 0.0755(16) Uani 1 1 d .
H16 H 0.4155 1.2422 0.5743 0.091 Uiso 1 1 calc R
C38 C 0.1763(4) 0.0932(4) -0.4267(3) 0.0563(12) Uani 1 1 d .
H38 H 0.2498 0.0653 -0.4311 0.068 Uiso 1 1 calc R
C34 C 0.3419(4) -0.1771(4) -0.0190(3) 0.0600(12) Uani 1 1 d .
H34 H 0.2970 -0.2087 0.0154 0.072 Uiso 1 1 calc R
C40 C 0.0002(5) 0.1716(4) -0.4954(4) 0.0692(14) Uani 1 1 d .
H40 H -0.0481 0.1966 -0.5441 0.083 Uiso 1 1 calc R
C29 C -0.2308(4) -0.1449(4) -0.2216(3) 0.0649(14) Uani 1 1 d .
H29 H -0.2345 -0.0800 -0.1815 0.078 Uiso 1 1 calc R
C17 C 0.4880(5) 1.1607(4) 0.4795(3) 0.0655(14) Uani 1 1 d .
H17 H 0.4296 1.0955 0.4637 0.079 Uiso 1 1 calc R
C41 C -0.0347(5) 0.1754(4) -0.4168(4) 0.0743(15) Uani 1 1 d .
H41 H -0.1075 0.2036 -0.4110 0.089 Uiso 1 1 calc R
C47 C 0.2042(6) 0.6427(4) 0.6987(4) 0.0780(16) Uani 1 1 d .
H47 H 0.1938 0.7141 0.7243 0.094 Uiso 1 1 calc R
C30 C -0.2257(5) -0.3369(4) -0.3389(4) 0.0683(14) Uani 1 1 d .
H30 H -0.2229 -0.4025 -0.3786 0.082 Uiso 1 1 calc R
C14 C 0.6580(6) 1.3513(4) 0.5301(4) 0.0879(19) Uani 1 1 d .
H14 H 0.7167 1.4164 0.5470 0.105 Uiso 1 1 calc R
C42 C 0.0393(5) 0.1371(4) -0.3464(3) 0.0627(13) Uani 1 1 d .
H42 H 0.0149 0.1409 -0.2932 0.075 Uiso 1 1 calc R
C15 C 0.5648(6) 1.3438(4) 0.5715(3) 0.0759(16) Uani 1 1 d .
H15 H 0.5594 1.4031 0.6165 0.091 Uiso 1 1 calc R
C46 C 0.3127(6) 0.6052(5) 0.7369(4) 0.0832(17) Uani 1 1 d .
H46 H 0.3738 0.6501 0.7876 0.100 Uiso 1 1 calc R
C43 C 0.1323(6) 0.4809(5) 0.5912(4) 0.0844(17) Uani 1 1 d .
H43 H 0.0706 0.4366 0.5405 0.101 Uiso 1 1 calc R
C44 C 0.2380(6) 0.4399(5) 0.6259(5) 0.100(2) Uani 1 1 d .
H44 H 0.2477 0.3689 0.5987 0.121 Uiso 1 1 calc R
C45 C 0.3307(6) 0.5009(6) 0.7000(5) 0.097(2) Uani 1 1 d .
H45 H 0.4036 0.4729 0.7246 0.116 Uiso 1 1 calc R

loop_
_atom_site_aniso_label
_atom_site_aniso_U_11
_atom_site_aniso_U_22
_atom_site_aniso_U_33
_atom_site_aniso_U_23
_atom_site_aniso_U_13
_atom_site_aniso_U_12
Zn1 0.0424(3) 0.0328(3) 0.0442(3) -0.0021(2) 0.0163(2) -0.0038(2)
S1 0.0362(6) 0.0361(6) 0.0890(9) -0.0185(6) 0.0196(6) -0.0043(5)
N3 0.045(2) 0.0322(17) 0.048(2) -0.0047(15) 0.0225(16) -0.0053(15)
O3 0.0460(16) 0.0332(14) 0.0493(17) -0.0067(13) 0.0217(14) -0.0070(12)
O4 0.0493(17) 0.0324(14) 0.0479(17) -0.0046(12) 0.0207(14) -0.0045(13)
O1 0.0422(16) 0.0368(15) 0.0478(17) -0.0062(13) 0.0169(13) -0.0046(13)
C12 0.050(2) 0.033(2) 0.042(2) 0.0000(18) 0.016(2) -0.0001(19)
O2 0.0426(16) 0.0397(15) 0.0492(17) -0.0081(13) 0.0174(14) -0.0062(13)
N2 0.053(2) 0.0414(19) 0.043(2) -0.0004(16) 0.0113(18) -0.0017(17)
C20 0.036(2) 0.033(2) 0.049(2) 0.0018(18) 0.0170(19) 0.0011(17)
C25 0.042(2) 0.038(2) 0.049(2) -0.0048(19) 0.017(2) -0.0039(19)
C8 0.044(2) 0.0301(19) 0.043(2) 0.0015(17) 0.0195(19) -0.0006(17)
C6 0.039(2) 0.036(2) 0.042(2) 0.0027(18) 0.0173(18) -0.0005(18)
C27 0.041(2) 0.032(2) 0.037(2) 0.0025(17) 0.0074(18) 0.0002(18)
C10 0.046(2) 0.035(2) 0.054(3) -0.0051(19) 0.025(2) -0.0026(19)
N1 0.045(2) 0.0380(18) 0.044(2) 0.0032(16) 0.0139(17) -0.0004(16)
C19 0.041(2) 0.030(2) 0.042(2) -0.0004(17) 0.0142(19) -0.0022(17)
C22 0.037(2) 0.0309(19) 0.041(2) -0.0021(17) 0.0110(18) -0.0053(17)
C3 0.042(2) 0.032(2) 0.042(2) -0.0012(18) 0.0145(19) -0.0023(18)
C7 0.051(3) 0.029(2) 0.065(3) -0.011(2) 0.023(2) -0.0026(19)
C26 0.040(2) 0.031(2) 0.044(2) 0.0063(18) 0.0135(19) 0.0007(17)
C4 0.041(2) 0.0291(19) 0.041(2) -0.0033(17) 0.0137(18) -0.0021(17)
C24 0.041(2) 0.037(2) 0.040(2) 0.0024(18) 0.0118(19) 0.0011(18)
C11 0.052(3) 0.0282(19) 0.044(2) 0.0021(18) 0.018(2) 0.0019(18)
C21 0.042(2) 0.043(2) 0.062(3) -0.008(2) 0.025(2) -0.005(2)
C23 0.044(2) 0.039(2) 0.061(3) -0.010(2) 0.019(2) -0.0147(19)
C2 0.049(3) 0.040(2) 0.051(3) 0.000(2) 0.024(2) -0.004(2)
C18 0.038(2) 0.0297(19) 0.044(2) 0.0023(17) 0.0107(18) 0.0007(17)
C5 0.038(2) 0.037(2) 0.062(3) -0.009(2) 0.022(2) -0.0057(18)
C33 0.045(3) 0.062(3) 0.054(3) 0.009(2) 0.014(2) 0.003(2)
C9 0.040(2) 0.033(2) 0.040(2) 0.0028(17) 0.0123(19) -0.0025(17)
C37 0.050(3) 0.044(2) 0.056(3) 0.008(2) 0.020(2) 0.005(2)
C35 0.060(3) 0.062(3) 0.049(3) 0.015(2) 0.010(2) 0.014(2)
C36 0.050(3) 0.054(3) 0.062(3) 0.005(2) 0.016(2) 0.009(2)
C28 0.053(3) 0.036(2) 0.066(3) -0.005(2) 0.022(2) -0.002(2)
N4 0.081(3) 0.065(3) 0.084(3) 0.008(3) 0.023(3) 0.006(3)
C32 0.055(3) 0.042(3) 0.083(4) -0.004(3) 0.013(3) -0.015(2)
C39 0.088(4) 0.059(3) 0.054(3) 0.016(3) 0.023(3) 0.007(3)
C13 0.072(3) 0.040(2) 0.067(3) -0.008(2) 0.031(3) -0.008(2)
C1 0.053(3) 0.051(3) 0.088(4) 0.008(3) 0.024(3) 0.002(2)
C31 0.050(3) 0.059(3) 0.093(4) -0.012(3) 0.029(3) -0.013(2)
C16 0.094(4) 0.057(3) 0.080(4) -0.009(3) 0.052(3) 0.002(3)
C38 0.057(3) 0.052(3) 0.063(3) 0.018(2) 0.020(3) 0.003(2)
C34 0.058(3) 0.069(3) 0.054(3) 0.020(3) 0.017(2) -0.001(3)
C40 0.082(4) 0.062(3) 0.056(3) 0.017(3) 0.005(3) 0.010(3)
C29 0.057(3) 0.045(3) 0.080(3) -0.019(2) 0.026(3) -0.006(2)
C17 0.078(3) 0.043(3) 0.075(3) -0.009(2) 0.044(3) -0.007(2)
C41 0.068(4) 0.079(4) 0.076(4) 0.017(3) 0.017(3) 0.025(3)
C47 0.090(4) 0.053(3) 0.078(4) -0.005(3) 0.025(3) -0.009(3)
C30 0.071(3) 0.036(2) 0.083(4) -0.012(2) 0.023(3) -0.008(2)
C14 0.116(5) 0.044(3) 0.093(4) -0.023(3) 0.050(4) -0.020(3)
C42 0.070(3) 0.064(3) 0.056(3) 0.011(2) 0.020(3) 0.020(3)
C15 0.119(5) 0.046(3) 0.063(3) -0.012(2) 0.045(3) 0.007(3)
C46 0.074(4) 0.079(4) 0.075(4) 0.000(3) 0.007(3) -0.013(3)
C43 0.073(4) 0.070(4) 0.083(4) -0.010(3) -0.001(3) 0.001(3)
C44 0.095(5) 0.074(4) 0.106(5) -0.017(4) 0.006(4) 0.024(4)
C45 0.068(4) 0.105(5) 0.103(5) 0.010(4) 0.006(4) 0.020(4)

loop_
_atom_type_symbol
_atom_type_description
_atom_type_scat_dispersion_real
_atom_type_scat_dispersion_imag
_atom_type_scat_source
C C 0.0033 0.0016 'International Tables Vol C Tables 4.2.6.8 and 6.1.1.4'
H H 0.0000 0.0000 'International Tables Vol C Tables 4.2.6.8 and 6.1.1.4'
N N 0.0061 0.0033 'International Tables Vol C Tables 4.2.6.8 and 6.1.1.4'
O O 0.0106 0.0060 'International Tables Vol C Tables 4.2.6.8 and 6.1.1.4'
S S 0.1246 0.1234 'International Tables Vol C Tables 4.2.6.8 and 6.1.1.4'
Zn Zn 0.2839 1.4301 'International Tables Vol C Tables 4.2.6.8 and 6.1.1.4'

loop_
_geom_angle_atom_site_label_1
_geom_angle_atom_site_label_2
_geom_angle_atom_site_label_3
_geom_angle
_geom_angle_site_symmetry_1
_geom_angle_site_symmetry_3
O2 Zn1 O3 88.91(10) . 2_665
O2 Zn1 O1 87.05(10) . .
O3 Zn1 O1 175.79(10) 2_665 .
O2 Zn1 O4 175.42(10) . 2_665
O3 Zn1 O4 87.36(10) 2_665 2_665
O1 Zn1 O4 96.74(10) . 2_665
O2 Zn1 N2 92.30(12) . .
O3 Zn1 N2 91.09(12) 2_665 .
O1 Zn1 N2 87.92(12) . .
O4 Zn1 N2 90.43(12) 2_665 .
O2 Zn1 N1 89.94(11) . .
O3 Zn1 N1 92.42(12) 2_665 .
O1 Zn1 N1 88.73(12) . .
O4 Zn1 N1 87.57(11) 2_665 .
N2 Zn1 N1 175.87(11) . .
C4 S1 C18 100.58(18) . .
C3 N3 C19 122.7(3) . .
C3 N3 C2 118.5(3) . .
C19 N3 C2 118.0(3) . .
C9 O3 Zn1 128.3(2) . 2_665
C11 O4 Zn1 128.3(2) . 2_665
C26 O1 Zn1 128.2(2) . .
C13 C12 C17 117.3(4) . .
C13 C12 C11 118.0(4) . .
C17 C12 C11 124.7(4) . .
C24 O2 Zn1 129.3(2) . .
C38 N2 C42 116.3(4) . .
C38 N2 Zn1 121.6(3) . .
C42 N2 Zn1 121.8(3) . .
C18 C20 C22 121.8(3) . .
C18 C20 H20 119.1 . .
C22 C20 H20 119.1 . .
C26 C25 C24 124.7(4) . .
C26 C25 H25 117.7 . .
C24 C25 H25 117.7 . .
C6 C8 C7 116.3(3) . .
C6 C8 C9 118.5(3) . .
C7 C8 C9 125.1(3) . .
C4 C6 C8 122.6(3) . .
C4 C6 H6 118.7 . .
C8 C6 H6 118.7 . .
C28 C27 C29 117.4(4) . .
C28 C27 C26 118.1(4) . .
C29 C27 C26 124.5(3) . .
C9 C10 C11 126.0(4) . .
C9 C10 H10 117.0 . .
C11 C10 H10 117.0 . .
C33 N1 C37 116.6(4) . .
C33 N1 Zn1 123.8(3) . .
C37 N1 Zn1 119.5(3) . .
C21 C19 C18 116.9(3) . .
C21 C19 N3 121.9(3) . .
C18 C19 N3 121.1(3) . .
C23 C22 C20 117.2(3) . .
C23 C22 C24 125.1(3) . .
C20 C22 C24 117.5(3) . .
C5 C3 N3 121.4(3) . .
C5 C3 C4 116.3(3) . .
N3 C3 C4 122.2(3) . .
C5 C7 C8 121.4(3) . .
C5 C7 H7 119.3 . .
C8 C7 H7 119.3 . .
O1 C26 C25 125.5(4) . .
O1 C26 C27 114.9(3) . .
C25 C26 C27 119.6(3) . .
C6 C4 C3 120.8(3) . .
C6 C4 S1 117.4(3) . .
C3 C4 S1 121.6(3) . .
O2 C24 C25 125.2(3) . .
O2 C24 C22 114.8(3) . .
C25 C24 C22 120.0(3) . .
O4 C11 C10 124.7(3) . .
O4 C11 C12 115.9(3) . .
C10 C11 C12 119.4(4) . .
C23 C21 C19 121.4(4) . .
C23 C21 H21 119.3 . .
C19 C21 H21 119.3 . .
C22 C23 C21 121.6(4) . .
C22 C23 H23 119.2 . .
C21 C23 H23 119.2 . .
N3 C2 C1 114.8(4) . .
N3 C2 H2A 108.6 . .
C1 C2 H2A 108.6 . .
N3 C2 H2B 108.6 . .
C1 C2 H2B 108.6 . .
H2A C2 H2B 107.5 . .
C20 C18 C19 120.9(3) . .
C20 C18 S1 116.5(3) . .
C19 C18 S1 122.4(3) . .
C7 C5 C3 122.2(4) . .
C7 C5 H5 118.9 . .
C3 C5 H5 118.9 . .
N1 C33 C34 123.8(4) . .
N1 C33 H33 118.1 . .
C34 C33 H33 118.1 . .
O3 C9 C10 125.2(4) . .
O3 C9 C8 115.3(3) . .
C10 C9 C8 119.5(3) . .
N1 C37 C36 123.6(4) . .
N1 C37 H37 118.2 . .
C36 C37 H37 118.2 . .
C36 C35 C34 118.5(4) . .
C36 C35 H35 120.7 . .
C34 C35 H35 120.7 . .
C37 C36 C35 119.0(4) . .
C37 C36 H36 120.5 . .
C35 C36 H36 120.5 . .
C27 C28 C30 120.8(4) . .
C27 C28 H28 119.6 . .
C30 C28 H28 119.6 . .
C47 N4 C43 115.9(5) . .
C31 C32 C30 118.6(4) . .
C31 C32 H32 120.7 . .
C30 C32 H32 120.7 . .
C40 C39 C38 119.4(5) . .
C40 C39 H39 120.3 . .
C38 C39 H39 120.3 . .
C12 C13 C14 120.8(5) . .
C12 C13 H13 119.6 . .
C14 C13 H13 119.6 . .
C2 C1 H1A 109.5 . .
C2 C1 H1B 109.5 . .
H1A C1 H1B 109.5 . .
C2 C1 H1C 109.5 . .
H1A C1 H1C 109.5 . .
H1B C1 H1C 109.5 . .
C32 C31 C29 121.2(4) . .
C32 C31 H31 119.4 . .
C29 C31 H31 119.4 . .
C15 C16 C17 120.3(5) . .
C15 C16 H16 119.9 . .
C17 C16 H16 119.9 . .
N2 C38 C39 123.8(5) . .
N2 C38 H38 118.1 . .
C39 C38 H38 118.1 . .
C35 C34 C33 118.5(4) . .
C35 C34 H34 120.8 . .
C33 C34 H34 120.8 . .
C39 C40 C41 117.8(5) . .
C39 C40 H40 121.1 . .
C41 C40 H40 121.1 . .
C31 C29 C27 121.2(4) . .
C31 C29 H29 119.4 . .
C27 C29 H29 119.4 . .
C12 C17 C16 121.5(4) . .
C12 C17 H17 119.2 . .
C16 C17 H17 119.2 . .
C40 C41 C42 119.2(5) . .
C40 C41 H41 120.4 . .
C42 C41 H41 120.4 . .
N4 C47 C46 123.7(5) . .
N4 C47 H47 118.1 . .
C46 C47 H47 118.1 . .
C32 C30 C28 120.9(4) . .
C32 C30 H30 119.6 . .
C28 C30 H30 119.6 . .
C15 C14 C13 121.1(5) . .
C15 C14 H14 119.4 . .
C13 C14 H14 119.4 . .
N2 C42 C41 123.4(5) . .
N2 C42 H42 118.3 . .
C41 C42 H42 118.3 . .
C16 C15 C14 119.0(4) . .
C16 C15 H15 120.5 . .
C14 C15 H15 120.5 . .
C47 C46 C45 119.2(5) . .
C47 C46 H46 120.4 . .
C45 C46 H46 120.4 . .
N4 C43 C44 122.9(5) . .
N4 C43 H43 118.6 . .
C44 C43 H43 118.6 . .
C43 C44 C45 120.9(6) . .
C43 C44 H44 119.6 . .
C45 C44 H44 119.6 . .
C44 C45 C46 117.4(6) . .
C44 C45 H45 121.3 . .
C46 C45 H45 121.3 . .

loop_
_geom_bond_atom_site_label_1
_geom_bond_atom_site_label_2
_geom_bond_distance
_geom_bond_site_symmetry_2
Zn1 O2 2.047(2) .
Zn1 O3 2.060(3) 2_665
Zn1 O1 2.066(3) .
Zn1 O4 2.069(2) 2_665
Zn1 N2 2.240(4) .
Zn1 N1 2.255(3) .
S1 C4 1.759(4) .
S1 C18 1.761(4) .
N3 C3 1.398(5) .
N3 C19 1.409(4) .
N3 C2 1.476(5) .
O3 C9 1.271(4) .
O3 Zn1 2.060(3) 2_665
O4 C11 1.274(4) .
O4 Zn1 2.069(2) 2_665
O1 C26 1.274(4) .
C12 C13 1.374(6) .
C12 C17 1.377(6) .
C12 C11 1.500(5) .
O2 C24 1.264(4) .
N2 C38 1.322(5) .
N2 C42 1.329(5) .
C20 C18 1.382(5) .
C20 C22 1.390(5) .
C20 H20 0.9300 .
C25 C26 1.405(5) .
C25 C24 1.410(5) .
C25 H25 0.9300 .
C8 C6 1.388(5) .
C8 C7 1.398(5) .
C8 C9 1.502(5) .
C6 C4 1.386(5) .
C6 H6 0.9300 .
C27 C28 1.376(5) .
C27 C29 1.379(5) .
C27 C26 1.510(5) .
C10 C9 1.400(5) .
C10 C11 1.404(5) .
C10 H10 0.9300 .
N1 C33 1.327(5) .
N1 C37 1.335(5) .
C19 C21 1.397(5) .
C19 C18 1.397(5) .
C22 C23 1.380(5) .
C22 C24 1.507(5) .
C3 C5 1.394(5) .
C3 C4 1.405(5) .
C7 C5 1.380(5) .
C7 H7 0.9300 .
C21 C23 1.382(5) .
C21 H21 0.9300 .
C23 H23 0.9300 .
C2 C1 1.514(6) .
C2 H2A 0.9700 .
C2 H2B 0.9700 .
C5 H5 0.9300 .
C33 C34 1.381(6) .
C33 H33 0.9300 .
C37 C36 1.371(6) .
C37 H37 0.9300 .
C35 C36 1.372(6) .
C35 C34 1.373(6) .
C35 H35 0.9300 .
C36 H36 0.9300 .
C28 C30 1.389(6) .
C28 H28 0.9300 .
N4 C47 1.335(6) .
N4 C43 1.340(6) .
C32 C31 1.355(6) .
C32 C30 1.365(6) .
C32 H32 0.9300 .
C39 C40 1.359(7) .
C39 C38 1.373(6) .
C39 H39 0.9300 .
C13 C14 1.381(6) .
C13 H13 0.9300 .
C1 H1A 0.9600 .
C1 H1B 0.9600 .
C1 H1C 0.9600 .
C31 C29 1.378(6) .
C31 H31 0.9300 .
C16 C15 1.357(7) .
C16 C17 1.382(6) .
C16 H16 0.9300 .
C38 H38 0.9300 .
C34 H34 0.9300 .
C40 C41 1.368(7) .
C40 H40 0.9300 .
C29 H29 0.9300 .
C17 H17 0.9300 .
C41 C42 1.376(7) .
C41 H41 0.9300 .
C47 C46 1.362(7) .
C47 H47 0.9300 .
C30 H30 0.9300 .
C14 C15 1.359(7) .
C14 H14 0.9300 .
C42 H42 0.9300 .
C15 H15 0.9300 .
C46 C45 1.366(8) .
C46 H46 0.9300 .
C43 C44 1.347(7) .
C43 H43 0.9300 .
C44 C45 1.357(8) .
C44 H44 0.9300 .
C45 H45 0.9300 .

loop_
_geom_torsion_atom_site_label_1
_geom_torsion_atom_site_label_2
_geom_torsion_atom_site_label_3
_geom_torsion_atom_site_label_4
_geom_torsion
_geom_torsion_site_symmetry_1
O2 Zn1 O1 C26 0.8(3) .
O3 Zn1 O1 C26 -15.2(16) 2_665
O4 Zn1 O1 C26 178.2(3) 2_665
N2 Zn1 O1 C26 -91.7(3) .
N1 Zn1 O1 C26 90.8(3) .
O3 Zn1 O2 C24 178.4(3) 2_665
O1 Zn1 O2 C24 -0.5(3) .
O4 Zn1 O2 C24 -146.2(12) 2_665
N2 Zn1 O2 C24 87.3(3) .
N1 Zn1 O2 C24 -89.2(3) .
O2 Zn1 N2 C38 152.5(3) .
O3 Zn1 N2 C38 63.6(3) 2_665
O1 Zn1 N2 C38 -120.5(3) .
O4 Zn1 N2 C38 -23.8(3) 2_665
N1 Zn1 N2 C38 -84.7(17) .
O2 Zn1 N2 C42 -34.7(3) .
O3 Zn1 N2 C42 -123.6(3) 2_665
O1 Zn1 N2 C42 52.3(3) .
O4 Zn1 N2 C42 149.0(3) 2_665
N1 Zn1 N2 C42 88.1(17) .
C7 C8 C6 C4 -3.7(6) .
C9 C8 C6 C4 175.2(4) .
O2 Zn1 N1 C33 56.8(3) .
O3 Zn1 N1 C33 145.7(3) 2_665
O1 Zn1 N1 C33 -30.2(3) .
O4 Zn1 N1 C33 -127.0(3) 2_665
N2 Zn1 N1 C33 -66.0(18) .
O2 Zn1 N1 C37 -119.0(3) .
O3 Zn1 N1 C37 -30.1(3) 2_665
O1 Zn1 N1 C37 154.0(3) .
O4 Zn1 N1 C37 57.2(3) 2_665
N2 Zn1 N1 C37 118.2(16) .
C3 N3 C19 C21 -158.7(4) .
C2 N3 C19 C21 10.9(6) .
C3 N3 C19 C18 21.9(6) .
C2 N3 C19 C18 -168.6(4) .
C18 C20 C22 C23 2.1(6) .
C18 C20 C22 C24 178.7(4) .
C19 N3 C3 C5 156.2(4) .
C2 N3 C3 C5 -13.4(6) .
C19 N3 C3 C4 -25.3(6) .
C2 N3 C3 C4 165.1(4) .
C6 C8 C7 C5 2.2(6) .
C9 C8 C7 C5 -176.6(4) .
Zn1 O1 C26 C25 -2.0(6) .
Zn1 O1 C26 C27 179.2(2) .
C24 C25 C26 O1 2.9(7) .
C24 C25 C26 C27 -178.3(4) .
C28 C27 C26 O1 9.2(5) .
C29 C27 C26 O1 -168.7(4) .
C28 C27 C26 C25 -169.7(4) .
C29 C27 C26 C25 12.4(6) .
C8 C6 C4 C3 0.8(6) .
C8 C6 C4 S1 -173.7(3) .
C5 C3 C4 C6 3.6(6) .
N3 C3 C4 C6 -175.0(4) .
C5 C3 C4 S1 177.8(3) .
N3 C3 C4 S1 -0.8(6) .
C18 S1 C4 C6 -163.3(3) .
C18 S1 C4 C3 22.3(4) .
Zn1 O2 C24 C25 1.5(6) .
Zn1 O2 C24 C22 -179.1(2) .
C26 C25 C24 O2 -2.6(7) .
C26 C25 C24 C22 178.0(4) .
C23 C22 C24 O2 171.2(4) .
C20 C22 C24 O2 -5.1(5) .
C23 C22 C24 C25 -9.3(6) .
C20 C22 C24 C25 174.3(4) .
Zn1 O4 C11 C10 -1.4(6) 2_665
Zn1 O4 C11 C12 178.3(2) 2_665
C9 C10 C11 O4 1.9(7) .
C9 C10 C11 C12 -177.7(4) .
C13 C12 C11 O4 7.9(6) .
C17 C12 C11 O4 -171.1(4) .
C13 C12 C11 C10 -172.4(4) .
C17 C12 C11 C10 8.5(7) .
C18 C19 C21 C23 -0.2(7) .
N3 C19 C21 C23 -179.8(4) .
C20 C22 C23 C21 0.5(7) .
C24 C22 C23 C21 -175.9(4) .
C19 C21 C23 C22 -1.4(7) .
C3 N3 C2 C1 85.7(4) .
C19 N3 C2 C1 -84.3(4) .
C22 C20 C18 C19 -3.8(6) .
C22 C20 C18 S1 171.6(3) .
C21 C19 C18 C20 2.7(6) .
N3 C19 C18 C20 -177.7(3) .
C21 C19 C18 S1 -172.4(3) .
N3 C19 C18 S1 7.2(6) .
C4 S1 C18 C20 159.2(3) .
C4 S1 C18 C19 -25.5(4) .
C8 C7 C5 C3 2.2(7) .
N3 C3 C5 C7 173.5(4) .
C4 C3 C5 C7 -5.1(6) .
C37 N1 C33 C34 -1.0(6) .
Zn1 N1 C33 C34 -177.0(3) .
Zn1 O3 C9 C10 1.5(6) 2_665
Zn1 O3 C9 C8 -177.0(2) 2_665
C11 C10 C9 O3 -2.0(7) .
C11 C10 C9 C8 176.5(4) .
C6 C8 C9 O3 16.9(5) .
C7 C8 C9 O3 -164.3(4) .
C6 C8 C9 C10 -161.8(4) .
C7 C8 C9 C10 17.0(6) .
C33 N1 C37 C36 0.4(6) .
Zn1 N1 C37 C36 176.5(3) .
N1 C37 C36 C35 -0.2(6) .
C34 C35 C36 C37 0.6(7) .
C29 C27 C28 C30 -0.3(7) .
C26 C27 C28 C30 -178.4(4) .
C17 C12 C13 C14 -1.8(7) .
C11 C12 C13 C14 179.1(5) .
C30 C32 C31 C29 0.6(8) .
C42 N2 C38 C39 -1.1(6) .
Zn1 N2 C38 C39 172.1(3) .
C40 C39 C38 N2 0.2(7) .
C36 C35 C34 C33 -1.2(7) .
N1 C33 C34 C35 1.5(7) .
C38 C39 C40 C41 0.5(8) .
C32 C31 C29 C27 -0.3(8) .
C28 C27 C29 C31 0.1(7) .
C26 C27 C29 C31 178.1(4) .
C13 C12 C17 C16 1.8(8) .
C11 C12 C17 C16 -179.2(5) .
C15 C16 C17 C12 -0.9(9) .
C39 C40 C41 C42 -0.3(8) .
C43 N4 C47 C46 -1.0(9) .
C31 C32 C30 C28 -0.7(8) .
C27 C28 C30 C32 0.6(8) .
C12 C13 C14 C15 0.9(9) .
C38 N2 C42 C41 1.3(7) .
Zn1 N2 C42 C41 -171.9(4) .
C40 C41 C42 N2 -0.6(8) .
C17 C16 C15 C14 -0.1(9) .
C13 C14 C15 C16 0.0(9) .
N4 C47 C46 C45 0.6(10) .
C47 N4 C43 C44 0.6(9) .
N4 C43 C44 C45 0.2(11) .
C43 C44 C45 C46 -0.6(11) .
C47 C46 C45 C44 0.2(10) .
